data_7243634
loop_
_publ_author_name
'Tominaga, Masahide'
'Shinkawa, Shoyo'
'Hyodo, Tadashi'
'Yamaguchi, Kentaro'

_publ_section_title
;
 Dynamic behavior of macrocycle-based organic frameworks in single-crystal
 to single-crystal guest exchanges
;
_journal_issue 40
_journal_name_full CrystEngComm
_journal_page_first 7039
_journal_page_last 7043
_journal_paper_doi 10.1039/D1CE01003D
_journal_volume 23
_journal_year 2021
_chemical_formula_sum 'C55 H51 Br4 Cl N4 O4'
_chemical_formula_weight 1187.08
_space_group_crystal_system triclinic
_space_group_IT_number 2
_space_group_name_Hall '-P 1'
_space_group_name_H-M_alt 'P -1'
_atom_sites_solution_hydrogens geom
_audit_creation_method SHELXL-2018/3
_audit_update_record
;
2021-07-27 deposited with the CCDC.	2021-09-23 downloaded from the CCDC.
;
_cell_angle_alpha 64.022(2)
_cell_angle_beta 82.732(2)
_cell_angle_gamma 85.997(2)
_cell_formula_units_Z 1
_cell_length_a 6.5880(3)
_cell_length_b 14.1875(7)
_cell_length_c 15.2526(7)
_cell_measurement_reflns_used 9742
_cell_measurement_temperature 100(2)
_cell_measurement_theta_max 78.44
_cell_measurement_theta_min 3.61
_cell_volume 1271.11(11)
_computing_cell_refinement 'SAINT (Bruker AXS, 2015)'
_computing_data_collection 'APEX3 (Bruker AXS, 2015)'
_computing_data_reduction 'SAINT (Bruker AXS, 2015)'
_computing_molecular_graphics 'ORTEP-3 for Windows (Farrugia, 1997)'
_computing_publication_material 'SHELXLE (H\"ubschle et al., 2011)'
_computing_structure_refinement 'SHELXL-2018/3 (Sheldrick, 2018)'
_computing_structure_solution 'SHELXT 2014/5 (Sheldrick, 2015)'
_diffrn_ambient_temperature 100(2)
_diffrn_detector_area_resol_mean 10.24
_diffrn_measured_fraction_theta_full 0.993
_diffrn_measured_fraction_theta_max 0.939
_diffrn_measurement_device_type 'BrukerD8 goniometer'
_diffrn_measurement_method 'omega and phi scans'
_diffrn_radiation_type CuK\a
_diffrn_radiation_wavelength 1.54178
_diffrn_reflns_av_R_equivalents 0.0400
_diffrn_reflns_av_unetI/netI 0.0301
_diffrn_reflns_Laue_measured_fraction_full 0.993
_diffrn_reflns_Laue_measured_fraction_max 0.939
_diffrn_reflns_limit_h_max 8
_diffrn_reflns_limit_h_min -8
_diffrn_reflns_limit_k_max 17
_diffrn_reflns_limit_k_min -18
_diffrn_reflns_limit_l_max 18
_diffrn_reflns_limit_l_min -19
_diffrn_reflns_number 18323
_diffrn_reflns_point_group_measured_fraction_full 0.993
_diffrn_reflns_point_group_measured_fraction_max 0.939
_diffrn_reflns_theta_full 67.679
_diffrn_reflns_theta_max 79.322
_diffrn_reflns_theta_min 3.242
_diffrn_source 'rotating-anode X-ray tube'
_exptl_absorpt_coefficient_mu 4.746
_exptl_absorpt_correction_T_max 0.6970
_exptl_absorpt_correction_T_min 0.5071
_exptl_absorpt_correction_type empirical
_exptl_absorpt_process_details 'SADABS Sheldrick 1996'
_exptl_crystal_colour colourless
_exptl_crystal_density_diffrn 1.551
_exptl_crystal_description prismatic
_exptl_crystal_F_000 598
_exptl_crystal_size_max 0.150
_exptl_crystal_size_mid 0.120
_exptl_crystal_size_min 0.100
_refine_diff_density_max 1.030
_refine_diff_density_min -0.779
_refine_diff_density_rms 0.091
_refine_ls_extinction_method none
_refine_ls_goodness_of_fit_ref 1.068
_refine_ls_hydrogen_treatment constr
_refine_ls_matrix_type full
_refine_ls_number_parameters 340
_refine_ls_number_reflns 5178
_refine_ls_number_restraints 26
_refine_ls_restrained_S_all 1.084
_refine_ls_R_factor_all 0.0431
_refine_ls_R_factor_gt 0.0410
_refine_ls_shift/su_max 0.000
_refine_ls_shift/su_mean 0.000
_refine_ls_structure_factor_coef Fsqd
_refine_ls_weighting_details 'w=1/[\s^2^(Fo^2^)+(0.0659P)^2^+1.5858P] where P=(Fo^2^+2Fc^2^)/3'
_refine_ls_weighting_scheme calc
_refine_ls_wR_factor_gt 0.1215
_refine_ls_wR_factor_ref 0.1233
_reflns_Friedel_coverage 0.000
_reflns_number_gt 4856
_reflns_number_total 5178
_reflns_threshold_expression 'I > 2\s(I)'
_cod_data_source_file d1ce01003d2.cif
_cod_data_source_block 1b
_cod_depositor_comments 'Adding full bibliography for 7243631--7243635.cif.'
_cod_database_code 7243634
_shelx_shelxl_version_number 2018/3
_shelx_space_group_comment
;
The symmetry employed for this shelxl refinement is uniquely defined
by the following loop, which should always be used as a source of
symmetry information in preference to the above space-group names.
They are only intended as comments.
;
_shelx_estimated_absorpt_t_min 0.536
_shelx_estimated_absorpt_t_max 0.648

loop_
_space_group_symop_operation_xyz
'x, y, z'
'-x, -y, -z'

loop_
_atom_site_label
_atom_site_type_symbol
_atom_site_fract_x
_atom_site_fract_y
_atom_site_fract_z
_atom_site_U_iso_or_equiv
_atom_site_adp_type
_atom_site_occupancy
_atom_site_site_symmetry_order
_atom_site_calc_flag
_atom_site_refinement_flags_posn
_atom_site_refinement_flags_adp
_atom_site_refinement_flags_occupancy
_atom_site_disorder_assembly
_atom_site_disorder_group
C1C C 1.597(3) 0.4724(11) 0.6297(9) 0.108(3) Uani 0.5 1 d D U P A -1
H1CA H 1.480956 0.512654 0.645534 0.130 Uiso 0.5 1 calc R U P A -1
H1CB H 1.547226 0.400666 0.650610 0.130 Uiso 0.5 1 calc R U P A -1
C2C C 1.644(5) 0.525(3) 0.5097(13) 0.232(13) Uani 0.5 1 d D U P A -1
H2CA H 1.764230 0.490584 0.488897 0.278 Uiso 0.5 1 calc R U P A -1
H2CB H 1.669638 0.601002 0.482740 0.278 Uiso 0.5 1 calc R U P A -1
C3C C 1.430(3) 0.5031(13) 0.4737(11) 0.108(3) Uani 0.5 1 d D U P A -1
H3CA H 1.330793 0.559849 0.467212 0.162 Uiso 0.5 1 calc R U P A -1
H3CB H 1.372401 0.436148 0.522486 0.162 Uiso 0.5 1 calc R U P A -1
H3CC H 1.461874 0.500422 0.410267 0.162 Uiso 0.5 1 calc R U P A -1
Cl1C Cl 1.7414(6) 0.4646(3) 0.6866(3) 0.1045(10) Uani 0.5 1 d D U P A -1
C1 C 0.0270(4) 0.3254(2) 0.99595(19) 0.0291(5) Uani 1 1 d . . . . .
H1A H 0.033617 0.352526 1.045272 0.035 Uiso 1 1 calc R U . . .
H1AB H -0.079480 0.366211 0.953224 0.035 Uiso 1 1 calc R U . . .
C2 C -0.0306(5) 0.2088(2) 1.0482(2) 0.0334(6) Uani 1 1 d . . . . .
H2 H -0.166667 0.201311 1.087828 0.040 Uiso 1 1 calc R U . . .
C3 C 0.1305(6) 0.1463(2) 1.1158(2) 0.0400(7) Uani 1 1 d . . . . .
H3A H 0.093394 0.071337 1.149986 0.048 Uiso 1 1 calc R U . . .
H3AB H 0.137743 0.172289 1.165887 0.048 Uiso 1 1 calc R U . . .
C4 C 0.3384(5) 0.1586(2) 1.0543(2) 0.0350(6) Uani 1 1 d . . . . .
H4 H 0.444918 0.117715 1.098317 0.042 Uiso 1 1 calc R U . . .
C5 C 0.3275(5) 0.1169(2) 0.9777(2) 0.0314(6) Uani 1 1 d . . . . .
H5A H 0.292174 0.041699 1.011269 0.038 Uiso 1 1 calc R U . . .
H5AB H 0.462824 0.123419 0.939216 0.038 Uiso 1 1 calc R U . . .
C6 C 0.1651(4) 0.1788(2) 0.90820(18) 0.0248(5) Uani 1 1 d . . . . .
C7 C 0.2228(4) 0.2956(2) 0.85784(18) 0.0247(5) Uani 1 1 d . . . . .
H7A H 0.119008 0.336431 0.813439 0.030 Uiso 1 1 calc R U . . .
H7AB H 0.356495 0.303805 0.817670 0.030 Uiso 1 1 calc R U . . .
C8 C 0.3968(5) 0.2733(2) 1.0022(2) 0.0314(6) Uani 1 1 d . . . . .
H8A H 0.531918 0.280200 0.963421 0.038 Uiso 1 1 calc R U . . .
H8AB H 0.408050 0.300086 1.051368 0.038 Uiso 1 1 calc R U . . .
C9 C -0.0430(4) 0.1676(2) 0.9712(2) 0.0295(6) Uani 1 1 d . . . . .
H9A H -0.149848 0.207500 0.928345 0.035 Uiso 1 1 calc R U . . .
H9AB H -0.081969 0.092918 1.004564 0.035 Uiso 1 1 calc R U . . .
C10 C 0.7641(4) 0.6607(2) 0.06643(18) 0.0256(5) Uani 1 1 d . . . . .
C11 C 0.1534(4) 0.1406(2) 0.82929(18) 0.0255(5) Uani 1 1 d . . . . .
C12 C -0.0042(4) 0.1748(2) 0.7691(2) 0.0286(5) Uani 1 1 d . . . . .
H12 H -0.108339 0.220117 0.778817 0.034 Uiso 1 1 calc R U . . .
C13 C -0.0114(4) 0.1436(2) 0.6946(2) 0.0298(5) Uani 1 1 d . . . . .
C14 C 0.1388(4) 0.0770(2) 0.68031(19) 0.0290(6) Uani 1 1 d . . . . .
C15 C 0.2948(4) 0.0414(2) 0.7397(2) 0.0322(6) Uani 1 1 d . . . . .
H15 H 0.397108 -0.004975 0.730406 0.039 Uiso 1 1 calc R U . . .
C16 C 0.3021(4) 0.0735(2) 0.8131(2) 0.0306(6) Uani 1 1 d . . . . .
H16 H 0.411087 0.049039 0.853345 0.037 Uiso 1 1 calc R U . . .
C17 C 0.2462(4) 0.0912(2) 0.52252(19) 0.0261(5) Uani 1 1 d . . . . .
C18 C 0.2693(4) 0.0436(2) 0.45892(19) 0.0277(5) Uani 1 1 d . . . . .
H18 H 0.207967 -0.022081 0.477921 0.033 Uiso 1 1 calc R U . . .
C19 C 0.4584(4) 0.1816(2) 0.34904(19) 0.0283(5) Uani 1 1 d . . . . .
C20 C 0.4378(4) 0.2280(2) 0.4129(2) 0.0296(6) Uani 1 1 d . . . . .
H20 H 0.500916 0.293206 0.394194 0.036 Uiso 1 1 calc R U . . .
C21 C 0.6075(5) 0.3318(2) 0.21663(19) 0.0318(6) Uani 1 1 d . . . . .
C22 C 0.4727(5) 0.4037(2) 0.1590(2) 0.0348(6) Uani 1 1 d . . . . .
H22 H 0.345289 0.381342 0.152381 0.042 Uiso 1 1 calc R U . . .
C23 C 0.5227(5) 0.5088(2) 0.1105(2) 0.0322(6) Uani 1 1 d . . . . .
H23 H 0.428908 0.557616 0.070194 0.039 Uiso 1 1 calc R U . . .
C24 C 0.7074(4) 0.5449(2) 0.11945(18) 0.0268(5) Uani 1 1 d . . . . .
C25 C 0.8395(4) 0.4714(2) 0.18075(19) 0.0298(5) Uani 1 1 d . . . . .
H25 H 0.964400 0.493687 0.190062 0.036 Uiso 1 1 calc R U . . .
C26 C 0.7899(5) 0.3656(2) 0.2285(2) 0.0326(6) Uani 1 1 d . . . . .
N1 N 0.3291(4) 0.18144(18) 0.50099(16) 0.0286(5) Uani 1 1 d . . . . .
N2 N 0.3778(4) 0.09035(18) 0.37117(16) 0.0290(5) Uani 1 1 d . . . . .
O1 O 0.1278(3) 0.04019(16) 0.60963(14) 0.0327(4) Uani 1 1 d . . . . .
O2 O 0.5635(4) 0.22522(15) 0.25732(14) 0.0376(5) Uani 1 1 d . . . . .
Br1A Br -0.22750(8) 0.18941(9) 0.61443(5) 0.0414(3) Uani 0.907(7) 1 d . . P B 1
Br2A Br 0.96718(15) 0.26702(7) 0.31081(6) 0.0424(5) Uani 0.855(15) 1 d . . P C 1
Br1B Br -0.207(3) 0.2219(18) 0.6035(11) 0.122(7) Uani 0.093(7) 1 d . . P B 2
Br2B Br 0.997(3) 0.2785(14) 0.3204(14) 0.130(6) Uani 0.145(15) 1 d . . P C 2

loop_
_atom_site_aniso_label
_atom_site_aniso_U_11
_atom_site_aniso_U_22
_atom_site_aniso_U_33
_atom_site_aniso_U_23
_atom_site_aniso_U_13
_atom_site_aniso_U_12
C1C 0.142(9) 0.088(6) 0.077(5) -0.026(5) -0.015(5) 0.036(6)
C2C 0.26(2) 0.30(3) 0.111(9) -0.055(17) -0.041(14) -0.07(2)
C3C 0.142(9) 0.088(6) 0.077(5) -0.026(5) -0.015(5) 0.036(6)
Cl1C 0.122(3) 0.103(2) 0.108(2) -0.0623(19) -0.0258(19) 0.0116(19)
C1 0.0349(14) 0.0288(13) 0.0267(12) -0.0159(11) 0.0012(10) -0.0008(11)
C2 0.0424(15) 0.0336(14) 0.0259(13) -0.0161(11) 0.0053(11) -0.0052(12)
C3 0.065(2) 0.0311(14) 0.0227(13) -0.0103(11) -0.0034(13) -0.0053(14)
C4 0.0501(17) 0.0275(13) 0.0298(14) -0.0125(11) -0.0171(12) 0.0069(12)
C5 0.0390(14) 0.0259(13) 0.0326(14) -0.0150(11) -0.0106(11) 0.0067(11)
C6 0.0284(12) 0.0244(12) 0.0238(12) -0.0128(10) -0.0023(10) 0.0011(10)
C7 0.0275(12) 0.0240(12) 0.0245(12) -0.0130(10) -0.0014(9) 0.0019(10)
C8 0.0383(14) 0.0294(14) 0.0313(13) -0.0162(11) -0.0108(11) 0.0036(11)
C9 0.0336(14) 0.0300(13) 0.0273(12) -0.0153(11) 0.0019(10) -0.0044(11)
C10 0.0301(13) 0.0238(12) 0.0248(12) -0.0122(10) -0.0036(10) 0.0008(10)
C11 0.0301(12) 0.0238(12) 0.0240(12) -0.0123(10) 0.0008(10) -0.0017(10)
C12 0.0311(13) 0.0289(13) 0.0301(13) -0.0175(11) -0.0028(10) 0.0037(10)
C13 0.0330(13) 0.0309(13) 0.0271(12) -0.0135(11) -0.0044(10) -0.0029(11)
C14 0.0374(14) 0.0288(13) 0.0238(12) -0.0152(11) 0.0043(10) -0.0074(11)
C15 0.0357(14) 0.0327(14) 0.0329(14) -0.0208(12) 0.0024(11) 0.0034(11)
C16 0.0320(13) 0.0326(14) 0.0313(13) -0.0179(11) -0.0053(11) 0.0050(11)
C17 0.0285(12) 0.0280(13) 0.0245(12) -0.0141(10) -0.0033(10) 0.0009(10)
C18 0.0335(13) 0.0254(12) 0.0293(13) -0.0161(11) -0.0052(10) 0.0000(10)
C19 0.0359(14) 0.0270(13) 0.0233(12) -0.0134(10) 0.0006(10) 0.0017(11)
C20 0.0402(14) 0.0248(12) 0.0276(13) -0.0155(11) 0.0008(11) -0.0041(11)
C21 0.0478(16) 0.0257(13) 0.0241(12) -0.0148(11) 0.0059(11) -0.0045(12)
C22 0.0430(16) 0.0360(15) 0.0305(13) -0.0188(12) -0.0015(12) -0.0074(12)
C23 0.0375(14) 0.0322(14) 0.0309(13) -0.0167(11) -0.0070(11) 0.0004(11)
C24 0.0332(13) 0.0256(13) 0.0242(12) -0.0141(10) -0.0011(10) 0.0014(10)
C25 0.0333(13) 0.0291(13) 0.0275(12) -0.0136(11) -0.0008(10) 0.0019(11)
C26 0.0408(15) 0.0279(13) 0.0257(12) -0.0107(11) 0.0010(11) 0.0053(11)
N1 0.0365(12) 0.0273(11) 0.0260(11) -0.0155(9) -0.0009(9) -0.0024(9)
N2 0.0385(12) 0.0254(11) 0.0269(11) -0.0151(9) -0.0046(9) 0.0033(9)
O1 0.0425(11) 0.0340(10) 0.0280(9) -0.0206(8) 0.0065(8) -0.0111(8)
O2 0.0612(13) 0.0246(10) 0.0279(10) -0.0153(8) 0.0105(9) -0.0067(9)
Br1A 0.0438(4) 0.0501(4) 0.0442(3) -0.0308(3) -0.0199(2) 0.0105(2)
Br2A 0.0379(6) 0.0301(5) 0.0424(6) -0.0014(2) -0.0060(2) 0.0088(2)
Br1B 0.244(18) 0.070(8) 0.083(6) -0.048(5) -0.102(8) 0.050(6)
Br2B 0.123(8) 0.089(6) 0.126(8) 0.009(4) -0.036(7) -0.015(6)

loop_
_atom_type_symbol
_atom_type_description
_atom_type_scat_dispersion_real
_atom_type_scat_dispersion_imag
_atom_type_scat_source
C C 0.0181 0.0091 'International Tables Vol C Tables 4.2.6.8 and 6.1.1.4'
H H 0.0000 0.0000 'International Tables Vol C Tables 4.2.6.8 and 6.1.1.4'
N N 0.0311 0.0180 'International Tables Vol C Tables 4.2.6.8 and 6.1.1.4'
O O 0.0492 0.0322 'International Tables Vol C Tables 4.2.6.8 and 6.1.1.4'
Br Br -0.6763 1.2805 'International Tables Vol C Tables 4.2.6.8 and 6.1.1.4'
Cl Cl 0.3639 0.7018 'International Tables Vol C Tables 4.2.6.8 and 6.1.1.4'

loop_
_geom_angle_atom_site_label_1
_geom_angle_atom_site_label_2
_geom_angle_atom_site_label_3
_geom_angle
_geom_angle_site_symmetry_1
_geom_angle_site_symmetry_3
_geom_angle_publ_flag
Cl1C C1C C2C 121.3(14) . . ?
Cl1C C1C H1CA 107.0 . . ?
C2C C1C H1CA 107.0 . . ?
Cl1C C1C H1CB 107.0 . . ?
C2C C1C H1CB 107.0 . . ?
H1CA C1C H1CB 106.7 . . ?
C1C C2C C3C 103.2(14) . . ?
C1C C2C H2CA 111.1 . . ?
C3C C2C H2CA 111.1 . . ?
C1C C2C H2CB 111.1 . . ?
C3C C2C H2CB 111.1 . . ?
H2CA C2C H2CB 109.1 . . ?
C2C C3C H3CA 109.5 . . ?
C2C C3C H3CB 109.5 . . ?
H3CA C3C H3CB 109.5 . . ?
C2C C3C H3CC 109.5 . . ?
H3CA C3C H3CC 109.5 . . ?
H3CB C3C H3CC 109.5 . . ?
C2 C1 C10 110.4(2) . 2_666 ?
C2 C1 H1A 109.6 . . ?
C10 C1 H1A 109.6 2_666 . ?
C2 C1 H1AB 109.6 . . ?
C10 C1 H1AB 109.6 2_666 . ?
H1A C1 H1AB 108.1 . . ?
C3 C2 C9 109.8(2) . . ?
C3 C2 C1 109.7(2) . . ?
C9 C2 C1 109.3(2) . . ?
C3 C2 H2 109.4 . . ?
C9 C2 H2 109.4 . . ?
C1 C2 H2 109.4 . . ?
C2 C3 C4 108.9(2) . . ?
C2 C3 H3A 109.9 . . ?
C4 C3 H3A 109.9 . . ?
C2 C3 H3AB 109.9 . . ?
C4 C3 H3AB 109.9 . . ?
H3A C3 H3AB 108.3 . . ?
C8 C4 C5 109.1(2) . . ?
C8 C4 C3 110.2(2) . . ?
C5 C4 C3 109.8(2) . . ?
C8 C4 H4 109.3 . . ?
C5 C4 H4 109.3 . . ?
C3 C4 H4 109.3 . . ?
C4 C5 C6 110.5(2) . . ?
C4 C5 H5A 109.5 . . ?
C6 C5 H5A 109.5 . . ?
C4 C5 H5AB 109.5 . . ?
C6 C5 H5AB 109.5 . . ?
H5A C5 H5AB 108.1 . . ?
C11 C6 C7 109.0(2) . . ?
C11 C6 C5 111.9(2) . . ?
C7 C6 C5 108.4(2) . . ?
C11 C6 C9 111.2(2) . . ?
C7 C6 C9 108.4(2) . . ?
C5 C6 C9 107.9(2) . . ?
C6 C7 C10 111.6(2) . 2_666 ?
C6 C7 H7A 109.3 . . ?
C10 C7 H7A 109.3 2_666 . ?
C6 C7 H7AB 109.3 . . ?
C10 C7 H7AB 109.3 2_666 . ?
H7A C7 H7AB 108.0 . . ?
C4 C8 C10 110.9(2) . 2_666 ?
C4 C8 H8A 109.5 . . ?
C10 C8 H8A 109.5 2_666 . ?
C4 C8 H8AB 109.5 . . ?
C10 C8 H8AB 109.5 2_666 . ?
H8A C8 H8AB 108.0 . . ?
C2 C9 C6 110.6(2) . . ?
C2 C9 H9A 109.5 . . ?
C6 C9 H9A 109.5 . . ?
C2 C9 H9AB 109.5 . . ?
C6 C9 H9AB 109.5 . . ?
H9A C9 H9AB 108.1 . . ?
C24 C10 C8 111.5(2) . 2_666 ?
C24 C10 C1 110.6(2) . 2_666 ?
C8 C10 C1 108.1(2) 2_666 2_666 ?
C24 C10 C7 109.8(2) . 2_666 ?
C8 C10 C7 108.0(2) 2_666 2_666 ?
C1 C10 C7 108.7(2) 2_666 2_666 ?
C12 C11 C16 117.7(2) . . ?
C12 C11 C6 120.7(2) . . ?
C16 C11 C6 121.6(2) . . ?
C11 C12 C13 121.0(2) . . ?
C11 C12 H12 119.5 . . ?
C13 C12 H12 119.5 . . ?
C14 C13 C12 119.9(3) . . ?
C14 C13 Br1A 119.6(2) . . ?
C12 C13 Br1A 120.5(2) . . ?
C14 C13 Br1B 125.0(4) . . ?
C12 C13 Br1B 114.0(5) . . ?
C15 C14 C13 120.1(2) . . ?
C15 C14 O1 119.1(2) . . ?
C13 C14 O1 120.7(3) . . ?
C14 C15 C16 119.8(3) . . ?
C14 C15 H15 120.1 . . ?
C16 C15 H15 120.1 . . ?
C15 C16 C11 121.6(3) . . ?
C15 C16 H16 119.2 . . ?
C11 C16 H16 119.2 . . ?
N1 C17 O1 120.5(2) . . ?
N1 C17 C18 122.9(2) . . ?
O1 C17 C18 116.6(2) . . ?
N2 C18 C17 120.1(2) . . ?
N2 C18 H18 120.0 . . ?
C17 C18 H18 120.0 . . ?
N2 C19 O2 113.4(2) . . ?
N2 C19 C20 122.8(2) . . ?
O2 C19 C20 123.8(2) . . ?
N1 C20 C19 120.4(2) . . ?
N1 C20 H20 119.8 . . ?
C19 C20 H20 119.8 . . ?
C22 C21 C26 119.6(3) . . ?
C22 C21 O2 119.2(3) . . ?
C26 C21 O2 121.1(3) . . ?
C21 C22 C23 120.0(3) . . ?
C21 C22 H22 120.0 . . ?
C23 C22 H22 120.0 . . ?
C22 C23 C24 121.7(3) . . ?
C22 C23 H23 119.2 . . ?
C24 C23 H23 119.2 . . ?
C25 C24 C23 117.6(2) . . ?
C25 C24 C10 120.3(2) . . ?
C23 C24 C10 122.1(2) . . ?
C26 C25 C24 120.6(3) . . ?
C26 C25 H25 119.7 . . ?
C24 C25 H25 119.7 . . ?
C21 C26 C25 120.5(3) . . ?
C21 C26 Br2A 118.9(2) . . ?
C25 C26 Br2A 120.6(2) . . ?
C21 C26 Br2B 127.0(8) . . ?
C25 C26 Br2B 112.3(9) . . ?
C17 N1 C20 116.8(2) . . ?
C19 N2 C18 117.0(2) . . ?
C17 O1 C14 115.8(2) . . ?
C19 O2 C21 117.7(2) . . ?

loop_
_geom_bond_atom_site_label_1
_geom_bond_atom_site_label_2
_geom_bond_distance
_geom_bond_site_symmetry_2
_geom_bond_publ_flag
C1C Cl1C 1.335(16) . ?
C1C C2C 1.643(17) . ?
C1C H1CA 0.9900 . ?
C1C H1CB 0.9900 . ?
C2C C3C 1.671(16) . ?
C2C H2CA 0.9900 . ?
C2C H2CB 0.9900 . ?
C3C H3CA 0.9800 . ?
C3C H3CB 0.9800 . ?
C3C H3CC 0.9800 . ?
C1 C2 1.540(4) . ?
C1 C10 1.543(4) 2_666 ?
C1 H1A 0.9900 . ?
C1 H1AB 0.9900 . ?
C2 C3 1.523(5) . ?
C2 C9 1.536(4) . ?
C2 H2 1.0000 . ?
C3 C4 1.534(5) . ?
C3 H3A 0.9900 . ?
C3 H3AB 0.9900 . ?
C4 C8 1.519(4) . ?
C4 C5 1.533(4) . ?
C4 H4 1.0000 . ?
C5 C6 1.542(4) . ?
C5 H5A 0.9900 . ?
C5 H5AB 0.9900 . ?
C6 C11 1.533(3) . ?
C6 C7 1.542(3) . ?
C6 C9 1.547(4) . ?
C7 C10 1.545(3) 2_666 ?
C7 H7A 0.9900 . ?
C7 H7AB 0.9900 . ?
C8 C10 1.542(4) 2_666 ?
C8 H8A 0.9900 . ?
C8 H8AB 0.9900 . ?
C9 H9A 0.9900 . ?
C9 H9AB 0.9900 . ?
C10 C24 1.529(4) . ?
C11 C12 1.392(4) . ?
C11 C16 1.393(4) . ?
C12 C13 1.396(4) . ?
C12 H12 0.9500 . ?
C13 C14 1.383(4) . ?
C13 Br1A 1.886(3) . ?
C13 Br1B 1.928(11) . ?
C14 C15 1.376(4) . ?
C14 O1 1.400(3) . ?
C15 C16 1.389(4) . ?
C15 H15 0.9500 . ?
C16 H16 0.9500 . ?
C17 N1 1.315(3) . ?
C17 O1 1.368(3) . ?
C17 C18 1.393(3) . ?
C18 N2 1.337(4) . ?
C18 H18 0.9500 . ?
C19 N2 1.319(4) . ?
C19 O2 1.370(3) . ?
C19 C20 1.384(4) . ?
C20 N1 1.342(3) . ?
C20 H20 0.9500 . ?
C21 C22 1.373(5) . ?
C21 C26 1.385(4) . ?
C21 O2 1.397(3) . ?
C22 C23 1.386(4) . ?
C22 H22 0.9500 . ?
C23 C24 1.397(4) . ?
C23 H23 0.9500 . ?
C24 C25 1.394(4) . ?
C25 C26 1.393(4) . ?
C25 H25 0.9500 . ?
C26 Br2A 1.871(3) . ?
C26 Br2B 2.02(2) . ?

loop_
_geom_torsion_atom_site_label_1
_geom_torsion_atom_site_label_2
_geom_torsion_atom_site_label_3
_geom_torsion_atom_site_label_4
_geom_torsion
_geom_torsion_site_symmetry_1
_geom_torsion_site_symmetry_2
_geom_torsion_site_symmetry_3
_geom_torsion_site_symmetry_4
_geom_torsion_publ_flag
Cl1C C1C C2C C3C 173.1(13) . . . . ?
C10 C1 C2 C3 60.5(3) 2_666 . . . ?
C10 C1 C2 C9 -59.9(3) 2_666 . . . ?
C9 C2 C3 C4 60.1(3) . . . . ?
C1 C2 C3 C4 -60.0(3) . . . . ?
C2 C3 C4 C8 59.9(3) . . . . ?
C2 C3 C4 C5 -60.3(3) . . . . ?
C8 C4 C5 C6 -60.3(3) . . . . ?
C3 C4 C5 C6 60.5(3) . . . . ?
C4 C5 C6 C11 178.8(2) . . . . ?
C4 C5 C6 C7 58.6(3) . . . . ?
C4 C5 C6 C9 -58.6(3) . . . . ?
C11 C6 C7 C10 179.6(2) . . . 2_666 ?
C5 C6 C7 C10 -58.4(3) . . . 2_666 ?
C9 C6 C7 C10 58.5(3) . . . 2_666 ?
C5 C4 C8 C10 60.8(3) . . . 2_666 ?
C3 C4 C8 C10 -59.8(3) . . . 2_666 ?
C3 C2 C9 C6 -60.4(3) . . . . ?
C1 C2 C9 C6 60.0(3) . . . . ?
C11 C6 C9 C2 -178.5(2) . . . . ?
C7 C6 C9 C2 -58.7(3) . . . . ?
C5 C6 C9 C2 58.4(3) . . . . ?
C7 C6 C11 C12 -70.2(3) . . . . ?
C5 C6 C11 C12 170.0(2) . . . . ?
C9 C6 C11 C12 49.2(3) . . . . ?
C7 C6 C11 C16 107.8(3) . . . . ?
C5 C6 C11 C16 -12.1(3) . . . . ?
C9 C6 C11 C16 -132.8(3) . . . . ?
C16 C11 C12 C13 -0.6(4) . . . . ?
C6 C11 C12 C13 177.5(2) . . . . ?
C11 C12 C13 C14 0.5(4) . . . . ?
C11 C12 C13 Br1A 179.3(2) . . . . ?
C11 C12 C13 Br1B -167.7(9) . . . . ?
C12 C13 C14 C15 0.2(4) . . . . ?
Br1A C13 C14 C15 -178.7(2) . . . . ?
Br1B C13 C14 C15 167.0(10) . . . . ?
C12 C13 C14 O1 176.4(2) . . . . ?
Br1A C13 C14 O1 -2.5(3) . . . . ?
Br1B C13 C14 O1 -16.8(10) . . . . ?
C13 C14 C15 C16 -0.8(4) . . . . ?
O1 C14 C15 C16 -177.0(2) . . . . ?
C14 C15 C16 C11 0.6(4) . . . . ?
C12 C11 C16 C15 0.0(4) . . . . ?
C6 C11 C16 C15 -178.0(2) . . . . ?
N1 C17 C18 N2 -0.7(4) . . . . ?
O1 C17 C18 N2 178.0(2) . . . . ?
N2 C19 C20 N1 -1.3(5) . . . . ?
O2 C19 C20 N1 178.7(3) . . . . ?
C26 C21 C22 C23 2.2(4) . . . . ?
O2 C21 C22 C23 -173.9(2) . . . . ?
C21 C22 C23 C24 -0.8(4) . . . . ?
C22 C23 C24 C25 -1.2(4) . . . . ?
C22 C23 C24 C10 -179.9(2) . . . . ?
C8 C10 C24 C25 176.5(2) 2_666 . . . ?
C1 C10 C24 C25 56.1(3) 2_666 . . . ?
C7 C10 C24 C25 -63.8(3) 2_666 . . . ?
C8 C10 C24 C23 -4.9(3) 2_666 . . . ?
C1 C10 C24 C23 -125.2(3) 2_666 . . . ?
C7 C10 C24 C23 114.8(3) 2_666 . . . ?
C23 C24 C25 C26 2.0(4) . . . . ?
C10 C24 C25 C26 -179.3(2) . . . . ?
C22 C21 C26 C25 -1.4(4) . . . . ?
O2 C21 C26 C25 174.6(2) . . . . ?
C22 C21 C26 Br2A 177.9(2) . . . . ?
O2 C21 C26 Br2A -6.1(3) . . . . ?
C22 C21 C26 Br2B 172.7(8) . . . . ?
O2 C21 C26 Br2B -11.3(8) . . . . ?
C24 C25 C26 C21 -0.7(4) . . . . ?
C24 C25 C26 Br2A -180.0(2) . . . . ?
C24 C25 C26 Br2B -175.6(6) . . . . ?
O1 C17 N1 C20 -178.0(2) . . . . ?
C18 C17 N1 C20 0.7(4) . . . . ?
C19 C20 N1 C17 0.3(4) . . . . ?
O2 C19 N2 C18 -178.8(2) . . . . ?
C20 C19 N2 C18 1.2(4) . . . . ?
C17 C18 N2 C19 -0.3(4) . . . . ?
N1 C17 O1 C14 -13.5(4) . . . . ?
C18 C17 O1 C14 167.7(2) . . . . ?
C15 C14 O1 C17 -84.0(3) . . . . ?
C13 C14 O1 C17 99.8(3) . . . . ?
N2 C19 O2 C21 163.4(3) . . . . ?
C20 C19 O2 C21 -16.7(4) . . . . ?
C22 C21 O2 C19 -91.9(3) . . . . ?
C26 C21 O2 C19 92.1(3) . . . . ?
